data_4025385
loop_
_publ_author_name
'Stephen Hanessian'
'Dilip K. Maji'
'Subramaniyan Govindan'
'Riccardo Matera'
'Marina Tintelnot-Blomley'

_publ_section_title
;
 Substrate-Controlled and Organocatalytic Asymmetric Synthesis of
 Carbocyclic Amino Acid Dipeptide Mimetics
;
_journal_name_full 'Journal of Organic Chemistry'
_journal_page_first 2861
_journal_page_last 2876
_journal_paper_doi 10.1021/jo100017t
_journal_volume 75
_journal_year 2010
_chemical_absolute_configuration rmad
_chemical_compound_source 'Synthesized by the authors. See text'
_chemical_formula_sum 'C14 H25 N O3'
_chemical_formula_weight 255.35
_chemical_name_systematic
; 
 ? 
;
_space_group_IT_number 19
_symmetry_cell_setting orthorhombic
_symmetry_space_group_name_Hall 'P 2ac 2ab'
_symmetry_space_group_name_H-M 'P 21 21 21'
_atom_sites_solution_hydrogens geom
_atom_sites_solution_primary direct
_atom_sites_solution_secondary difmap
_audit_creation_method SHELXL-97
_cell_angle_alpha 90.00
_cell_angle_beta 90.00
_cell_angle_gamma 90.00
_cell_formula_units_Z 4
_cell_length_a 5.0354(14)
_cell_length_b 16.767(4)
_cell_length_c 17.907(5)
_cell_measurement_reflns_used 25
_cell_measurement_temperature 293(2)
_cell_measurement_theta_max 25.00
_cell_measurement_theta_min 20.00
_cell_volume 1511.9(7)
_computing_cell_refinement 'CAD4 Program (Nonius 1989)'
_computing_data_collection 'CAD4 Program (Nonius 1989)'
_computing_data_reduction 'Local Program'
_computing_molecular_graphics 'SHELXTL (Bruker, 1997)'
_computing_publication_material 'UdMX (local program)'
_computing_structure_refinement 'SHELXL97 (Sheldrick, 1997)'
_computing_structure_solution 'SHELXS97 (Sheldrick, 1997)'
_diffrn_ambient_temperature 293(2)
_diffrn_measured_fraction_theta_full 1.000
_diffrn_measured_fraction_theta_max 1.000
_diffrn_measurement_device_type Enraf-Nonius-CAD4
_diffrn_measurement_method \w/2\q
_diffrn_radiation_monochromator graphite
_diffrn_radiation_source 'Sealed Tube'
_diffrn_radiation_type CuK\a
_diffrn_radiation_wavelength 1.54178
_diffrn_reflns_av_R_equivalents 0.039
_diffrn_reflns_av_sigmaI/netI 0.0827
_diffrn_reflns_limit_h_max 6
_diffrn_reflns_limit_h_min -6
_diffrn_reflns_limit_k_max 20
_diffrn_reflns_limit_k_min -20
_diffrn_reflns_limit_l_max 21
_diffrn_reflns_limit_l_min -21
_diffrn_reflns_number 21134
_diffrn_reflns_theta_full 69.94
_diffrn_reflns_theta_max 69.94
_diffrn_reflns_theta_min 3.61
_diffrn_standards_decay_% 0.50
_diffrn_standards_interval_time 60
_diffrn_standards_number 5
_exptl_absorpt_coefficient_mu 0.624
_exptl_absorpt_correction_T_max 0.9500
_exptl_absorpt_correction_T_min 0.7000
_exptl_absorpt_correction_type none
_exptl_absorpt_process_details 'No absorption correction applied'
_exptl_crystal_colour Colourless
_exptl_crystal_density_diffrn 1.122
_exptl_crystal_density_method 'not measured'
_exptl_crystal_description needle
_exptl_crystal_F_000 560
_exptl_crystal_size_max 0.62
_exptl_crystal_size_mid 0.11
_exptl_crystal_size_min 0.09
_refine_diff_density_max 0.165
_refine_diff_density_min -0.107
_refine_diff_density_rms 0.028
_refine_ls_abs_structure_details 'Flack H D (1983), XXXX Friedel Pairs'
_refine_ls_abs_structure_Flack 0.1(4)
_refine_ls_extinction_coef 0.0043(3)
_refine_ls_extinction_expression Fc^*^=kFc[1+0.001xFc^2^\l^3^/sin(2\q)]^-1/4^
_refine_ls_extinction_method SHELXL
_refine_ls_goodness_of_fit_ref 0.717
_refine_ls_hydrogen_treatment constr
_refine_ls_matrix_type full
_refine_ls_number_parameters 167
_refine_ls_number_reflns 2865
_refine_ls_number_restraints 0
_refine_ls_restrained_S_all 0.717
_refine_ls_R_factor_all 0.0723
_refine_ls_R_factor_gt 0.0387
_refine_ls_shift/su_max 0.001
_refine_ls_shift/su_mean 0.000
_refine_ls_structure_factor_coef Fsqd
_refine_ls_weighting_details 'calc w=1/[\s^2^(Fo^2^)+(0.0292P)^2^+0.0000P] where P=(Fo^2^+2Fc^2^)/3'
_refine_ls_weighting_scheme calc
_refine_ls_wR_factor_gt 0.0769
_refine_ls_wR_factor_ref 0.0853
_reflns_number_gt 1540
_reflns_number_total 2865
_reflns_threshold_expression I>2\s(I)
_cod_data_source_file jo100017t_si_003.cif
_cod_data_source_block han408
_cod_depositor_comments
;
The following automatic conversions were performed:

'_symmetry_cell_setting' value 'Orthorhombic' changed to
'orthorhombic' according to the built-in table from CIF Core
dictionary named 'cif_core.dic' version 2.4.1 from
2010-06-29.

'_geom_angle_publ_flag' value 'Y' changed to 'y'
according to the built-in table from CIF Core dictionary named
'cif_core.dic' version 2.4.1 from 2010-06-29 (23
times).

'_geom_bond_publ_flag' value 'Y' changed to 'y' according to
the built-in table from CIF Core dictionary named 'cif_core.dic'
version 2.4.1 from 2010-06-29 (18 times).

'_geom_torsion_publ_flag'
value 'Y' changed to 'y' according to the built-in table from CIF
Core dictionary named 'cif_core.dic' version 2.4.1 from 2010-06-29
(27 times).

Automatic conversion script
Id: cif_fix_values 1646 2011-03-28 12:23:43Z adriana 
;
_cod_database_code 4025385

loop_
_symmetry_equiv_pos_as_xyz
'x, y, z'
'x+1/2, -y+1/2, -z'
'-x, y+1/2, -z+1/2'
'-x+1/2, -y, z+1/2'

loop_
_atom_site_label
_atom_site_type_symbol
_atom_site_fract_x
_atom_site_fract_y
_atom_site_fract_z
_atom_site_U_iso_or_equiv
_atom_site_adp_type
_atom_site_occupancy
_atom_site_symmetry_multiplicity
_atom_site_calc_flag
_atom_site_refinement_flags
_atom_site_disorder_assembly
_atom_site_disorder_group
O1 O 0.1300(5) 0.27207(14) 0.35417(13) 0.1067(9) Uani 1 1 d . . .
O2 O 0.5037(4) 0.26762(11) 0.29056(11) 0.0774(6) Uani 1 1 d . . .
O3 O -0.4217(3) 0.54856(11) 0.03106(11) 0.0671(6) Uani 1 1 d . . .
N1 N 0.0151(4) 0.52365(11) 0.03967(10) 0.0452(5) Uani 1 1 d . . .
H1 H 0.1713 0.5413 0.0294 0.054 Uiso 1 1 calc R . .
C1 C 0.2802(6) 0.30209(19) 0.31029(16) 0.0645(9) Uani 1 1 d . . .
C2 C 0.2415(5) 0.38196(15) 0.27448(14) 0.0531(7) Uani 1 1 d . . .
H2 H 0.4166 0.4071 0.2707 0.064 Uiso 1 1 calc R . .
C3 C 0.0691(6) 0.43620(17) 0.32022(14) 0.0699(9) Uani 1 1 d . . .
H3A H 0.1452 0.4427 0.3696 0.084 Uiso 1 1 calc R . .
H3B H -0.1061 0.4129 0.3257 0.084 Uiso 1 1 calc R . .
C4 C 0.0468(6) 0.51667(16) 0.28234(15) 0.0739(9) Uani 1 1 d . . .
H4A H 0.2195 0.5423 0.2823 0.089 Uiso 1 1 calc R . .
H4B H -0.0742 0.5501 0.3105 0.089 Uiso 1 1 calc R . .
C5 C -0.0528(5) 0.50937(15) 0.20230(14) 0.0571(7) Uani 1 1 d . . .
H5A H -0.2359 0.4914 0.2031 0.069 Uiso 1 1 calc R . .
H5B H -0.0490 0.5616 0.1791 0.069 Uiso 1 1 calc R . .
C6 C 0.1098(5) 0.45202(14) 0.15526(13) 0.0452(6) Uani 1 1 d . . .
H6 H 0.2889 0.4745 0.1512 0.054 Uiso 1 1 calc R . .
C7 C 0.1356(5) 0.37207(14) 0.19504(12) 0.0517(7) Uani 1 1 d . . .
H7A H 0.2548 0.3379 0.1670 0.062 Uiso 1 1 calc R . .
H7B H -0.0368 0.3463 0.1968 0.062 Uiso 1 1 calc R . .
C8 C -0.0021(5) 0.44637(14) 0.07602(12) 0.0462(6) Uani 1 1 d . . .
H8 H -0.1908 0.4328 0.0802 0.055 Uiso 1 1 calc R . .
C9 C 0.1281(5) 0.38326(15) 0.02724(14) 0.0575(7) Uani 1 1 d . . .
H9A H 0.3155 0.3958 0.0227 0.069 Uiso 1 1 calc R . .
H9B H 0.1140 0.3321 0.0523 0.069 Uiso 1 1 calc R . .
C10 C 0.0119(7) 0.37522(18) -0.05042(15) 0.0820(10) Uani 1 1 d . . .
H10A H -0.1778 0.3663 -0.0461 0.098 Uiso 1 1 calc R . .
H10B H 0.0375 0.4251 -0.0769 0.098 Uiso 1 1 calc R . .
C11 C 0.1314(8) 0.30861(18) -0.09588(16) 0.1095(14) Uani 1 1 d . . .
H11A H 0.3195 0.3167 -0.1002 0.164 Uiso 1 1 calc R . .
H11B H 0.0529 0.3082 -0.1447 0.164 Uiso 1 1 calc R . .
H11C H 0.0979 0.2586 -0.0716 0.164 Uiso 1 1 calc R . .
C12 C 0.5632(7) 0.19038(16) 0.32217(17) 0.0937(12) Uani 1 1 d . . .
H12A H 0.5597 0.1938 0.3757 0.141 Uiso 1 1 calc R . .
H12B H 0.7364 0.1736 0.3061 0.141 Uiso 1 1 calc R . .
H12C H 0.4332 0.1524 0.3057 0.141 Uiso 1 1 calc R . .
C13 C -0.1906(5) 0.56952(15) 0.02086(13) 0.0445(6) Uani 1 1 d . . .
C14 C -0.1235(5) 0.64914(14) -0.01279(13) 0.0577(8) Uani 1 1 d . . .
H14A H -0.2219 0.6562 -0.0582 0.087 Uiso 1 1 calc R . .
H14B H 0.0633 0.6513 -0.0234 0.087 Uiso 1 1 calc R . .
H14C H -0.1689 0.6907 0.0218 0.087 Uiso 1 1 calc R . .

loop_
_atom_site_aniso_label
_atom_site_aniso_U_11
_atom_site_aniso_U_22
_atom_site_aniso_U_33
_atom_site_aniso_U_23
_atom_site_aniso_U_13
_atom_site_aniso_U_12
O1 0.0773(17) 0.1159(19) 0.1269(19) 0.0661(16) 0.0172(15) 0.0030(14)
O2 0.0791(15) 0.0605(12) 0.0926(15) 0.0166(12) 0.0159(14) 0.0068(12)
O3 0.0289(10) 0.0759(13) 0.0965(15) 0.0171(12) 0.0004(10) -0.0023(9)
N1 0.0275(10) 0.0552(13) 0.0529(12) 0.0157(10) -0.0019(10) -0.0061(10)
C1 0.0544(19) 0.080(2) 0.059(2) 0.0212(17) -0.0063(16) -0.0137(18)
C2 0.0465(17) 0.0602(18) 0.0526(17) 0.0181(14) -0.0041(13) -0.0089(14)
C3 0.081(2) 0.082(2) 0.0466(16) 0.0042(15) -0.0046(16) -0.0075(18)
C4 0.092(2) 0.074(2) 0.0561(18) -0.0035(16) 0.0003(18) 0.0084(18)
C5 0.0565(18) 0.0608(17) 0.0541(17) 0.0036(14) 0.0011(15) 0.0030(14)
C6 0.0370(13) 0.0524(16) 0.0461(14) 0.0088(13) 0.0008(12) -0.0048(12)
C7 0.0513(17) 0.0548(17) 0.0490(16) 0.0052(14) 0.0020(13) -0.0024(13)
C8 0.0375(13) 0.0508(15) 0.0503(15) 0.0109(12) -0.0013(12) -0.0079(14)
C9 0.0635(18) 0.0564(17) 0.0525(17) 0.0009(14) -0.0049(15) -0.0060(15)
C10 0.104(3) 0.090(2) 0.0521(18) -0.0032(17) -0.007(2) -0.001(2)
C11 0.156(4) 0.096(3) 0.077(2) -0.021(2) -0.003(3) -0.020(3)
C12 0.097(3) 0.056(2) 0.128(3) 0.017(2) -0.007(2) 0.0069(19)
C13 0.0371(13) 0.0565(17) 0.0399(14) 0.0039(13) -0.0024(12) -0.0018(13)
C14 0.0563(18) 0.0590(17) 0.0578(17) 0.0098(15) -0.0024(14) 0.0009(15)

loop_
_atom_type_symbol
_atom_type_description
_atom_type_scat_dispersion_real
_atom_type_scat_dispersion_imag
_atom_type_scat_source
C C 0.0181 0.0091 'International Tables Vol C Tables 4.2.6.8 and 6.1.1.4'
H H 0.0000 0.0000 'International Tables Vol C Tables 4.2.6.8 and 6.1.1.4'
N N 0.0311 0.0180 'International Tables Vol C Tables 4.2.6.8 and 6.1.1.4'
O O 0.0492 0.0322 'International Tables Vol C Tables 4.2.6.8 and 6.1.1.4'

loop_
_geom_angle_atom_site_label_1
_geom_angle_atom_site_label_2
_geom_angle_atom_site_label_3
_geom_angle_site_symmetry_1
_geom_angle_site_symmetry_2
_geom_angle_site_symmetry_3
_geom_angle
_geom_angle_publ_flag
C1 O2 C12 . . . 117.8(2) y
C13 N1 C8 . . . 125.5(2) y
C13 N1 H1 . . . 117.2 ?
C8 N1 H1 . . . 117.2 ?
O1 C1 O2 . . . 122.1(3) y
O1 C1 C2 . . . 124.9(3) y
O2 C1 C2 . . . 113.0(3) y
C1 C2 C3 . . . 112.6(2) y
C1 C2 C7 . . . 110.3(2) y
C3 C2 C7 . . . 111.8(2) y
C1 C2 H2 . . . 107.3 ?
C3 C2 H2 . . . 107.3 ?
C7 C2 H2 . . . 107.3 ?
C2 C3 C4 . . . 109.8(2) y
C2 C3 H3A . . . 109.7 ?
C4 C3 H3A . . . 109.7 ?
C2 C3 H3B . . . 109.7 ?
C4 C3 H3B . . . 109.7 ?
H3A C3 H3B . . . 108.2 ?
C3 C4 C5 . . . 112.0(2) y
C3 C4 H4A . . . 109.2 ?
C5 C4 H4A . . . 109.2 ?
C3 C4 H4B . . . 109.2 ?
C5 C4 H4B . . . 109.2 ?
H4A C4 H4B . . . 107.9 ?
C6 C5 C4 . . . 113.3(2) y
C6 C5 H5A . . . 108.9 ?
C4 C5 H5A . . . 108.9 ?
C6 C5 H5B . . . 108.9 ?
C4 C5 H5B . . . 108.9 ?
H5A C5 H5B . . . 107.7 ?
C5 C6 C7 . . . 110.12(19) y
C5 C6 C8 . . . 110.8(2) y
C7 C6 C8 . . . 114.2(2) y
C5 C6 H6 . . . 107.1 ?
C7 C6 H6 . . . 107.1 ?
C8 C6 H6 . . . 107.1 ?
C6 C7 C2 . . . 111.7(2) y
C6 C7 H7A . . . 109.3 ?
C2 C7 H7A . . . 109.3 ?
C6 C7 H7B . . . 109.3 ?
C2 C7 H7B . . . 109.3 ?
H7A C7 H7B . . . 107.9 ?
N1 C8 C9 . . . 109.73(19) y
N1 C8 C6 . . . 109.8(2) y
C9 C8 C6 . . . 114.7(2) y
N1 C8 H8 . . . 107.5 ?
C9 C8 H8 . . . 107.5 ?
C6 C8 H8 . . . 107.5 ?
C10 C9 C8 . . . 115.0(2) y
C10 C9 H9A . . . 108.5 ?
C8 C9 H9A . . . 108.5 ?
C10 C9 H9B . . . 108.5 ?
C8 C9 H9B . . . 108.5 ?
H9A C9 H9B . . . 107.5 ?
C11 C10 C9 . . . 114.1(3) y
C11 C10 H10A . . . 108.7 ?
C9 C10 H10A . . . 108.7 ?
C11 C10 H10B . . . 108.7 ?
C9 C10 H10B . . . 108.7 ?
H10A C10 H10B . . . 107.6 ?
C10 C11 H11A . . . 109.5 ?
C10 C11 H11B . . . 109.5 ?
H11A C11 H11B . . . 109.5 ?
C10 C11 H11C . . . 109.5 ?
H11A C11 H11C . . . 109.5 ?
H11B C11 H11C . . . 109.5 ?
O2 C12 H12A . . . 109.5 ?
O2 C12 H12B . . . 109.5 ?
H12A C12 H12B . . . 109.5 ?
O2 C12 H12C . . . 109.5 ?
H12A C12 H12C . . . 109.5 ?
H12B C12 H12C . . . 109.5 ?
O3 C13 N1 . . . 122.2(2) y
O3 C13 C14 . . . 121.8(2) y
N1 C13 C14 . . . 116.0(2) y
C13 C14 H14A . . . 109.5 ?
C13 C14 H14B . . . 109.5 ?
H14A C14 H14B . . . 109.5 ?
C13 C14 H14C . . . 109.5 ?
H14A C14 H14C . . . 109.5 ?
H14B C14 H14C . . . 109.5 ?

loop_
_geom_bond_atom_site_label_1
_geom_bond_atom_site_label_2
_geom_bond_site_symmetry_1
_geom_bond_site_symmetry_2
_geom_bond_distance
_geom_bond_publ_flag
O1 C1 . . 1.201(3) y
O2 C1 . . 1.313(3) y
O2 C12 . . 1.445(3) y
O3 C13 . . 1.229(3) y
N1 C13 . . 1.334(3) y
N1 C8 . . 1.453(3) y
N1 H1 . . 0.86 ?
C1 C2 . . 1.498(3) y
C2 C3 . . 1.500(3) y
C2 C7 . . 1.528(3) y
C2 H2 . . 0.98 ?
C3 C4 . . 1.514(3) y
C3 H3a . . 0.97 ?
C3 H3b . . 0.97 ?
C4 C5 . . 1.523(3) y
C4 H4a . . 0.97 ?
C4 H4b . . 0.97 ?
C5 C6 . . 1.518(3) y
C5 H5a . . 0.97 ?
C5 H5b . . 0.97 ?
C6 C7 . . 1.524(3) y
C6 C8 . . 1.530(3) y
C6 H6 . . 0.98 ?
C7 H7a . . 0.97 ?
C7 H7b . . 0.97 ?
C8 C9 . . 1.521(3) y
C8 H8 . . 0.98 ?
C9 C10 . . 1.515(3) y
C9 H9a . . 0.97 ?
C9 H9b . . 0.97 ?
C10 C11 . . 1.507(4) y
C10 H10a . . 0.97 ?
C10 H10b . . 0.97 ?
C11 H11a . . 0.96 ?
C11 H11b . . 0.96 ?
C11 H11c . . 0.96 ?
C12 H12a . . 0.96 ?
C12 H12b . . 0.96 ?
C12 H12c . . 0.96 ?
C13 C14 . . 1.503(3) y
C14 H14a . . 0.96 ?
C14 H14b . . 0.96 ?
C14 H14c . . 0.96 ?

loop_
_geom_hbond_atom_site_label_D
_geom_hbond_atom_site_label_H
_geom_hbond_atom_site_label_A
_geom_hbond_distance_DH
_geom_hbond_distance_HA
_geom_hbond_distance_DA
_geom_hbond_angle_DHA
_geom_hbond_site_symmetry_A
N1 H1 O3 0.86 2.05 2.871(3) 158.4 1_655

loop_
_geom_torsion_atom_site_label_1
_geom_torsion_atom_site_label_2
_geom_torsion_atom_site_label_3
_geom_torsion_atom_site_label_4
_geom_torsion_site_symmetry_1
_geom_torsion_site_symmetry_2
_geom_torsion_site_symmetry_3
_geom_torsion_site_symmetry_4
_geom_torsion
_geom_torsion_publ_flag
C12 O2 C1 O1 . . . . 1.4(4) y
C12 O2 C1 C2 . . . . 179.5(2) y
O1 C1 C2 C3 . . . . 24.8(4) y
O2 C1 C2 C3 . . . . -153.3(2) y
O1 C1 C2 C7 . . . . -100.9(4) y
O2 C1 C2 C7 . . . . 81.0(3) y
C1 C2 C3 C4 . . . . 177.9(2) y
C7 C2 C3 C4 . . . . -57.3(3) y
C2 C3 C4 C5 . . . . 55.2(3) y
C3 C4 C5 C6 . . . . -53.7(3) y
C4 C5 C6 C7 . . . . 51.8(3) y
C4 C5 C6 C8 . . . . 179.2(2) y
C5 C6 C7 C2 . . . . -53.1(3) y
C8 C6 C7 C2 . . . . -178.5(2) y
C1 C2 C7 C6 . . . . -176.5(2) y
C3 C2 C7 C6 . . . . 57.4(3) y
C13 N1 C8 C9 . . . . 121.0(3) y
C13 N1 C8 C6 . . . . -112.1(3) y
C5 C6 C8 N1 . . . . 62.6(3) y
C7 C6 C8 N1 . . . . -172.3(2) y
C5 C6 C8 C9 . . . . -173.35(19) y
C7 C6 C8 C9 . . . . -48.3(3) y
N1 C8 C9 C10 . . . . -58.0(3) y
C6 C8 C9 C10 . . . . 177.9(2) y
C8 C9 C10 C11 . . . . -176.0(2) y
C8 N1 C13 O3 . . . . -2.3(4) y
C8 N1 C13 C14 . . . . 177.0(2) y

loop_
_cod_related_entry_id
_cod_related_entry_database
_cod_related_entry_code
1 ChemSpider 30659184
